data_7157748
loop_
_publ_author_name
'Nakaike, Yumi'
'Yoshida, Yusuke'
'Yokoyama, Soichi'
'Ito, Akitaka'
'Nishiwaki, Nagatoshi'

_publ_section_title
;
 Synthesis and intramolecular ring transformation of
 N,N&#x2032;-dialkylated 2,6,9-triazabicyclo[3.3.1]nonadienes
;
_journal_issue 44
_journal_name_full 'Organic &amp; Biomolecular Chemistry'
_journal_page_first 9109
_journal_page_last 9116
_journal_paper_doi 10.1039/D0OB01950J
_journal_volume 18
_journal_year 2020
_chemical_formula_moiety 'C20 H19 N5 O4'
_chemical_formula_sum 'C20 H19 N5 O4'
_chemical_formula_weight 393.40
_chemical_name_systematic KUTYY-29bicycloBn
_space_group_crystal_system monoclinic
_space_group_IT_number 14
_space_group_name_Hall '-P 2yn'
_space_group_name_H-M_alt 'P 1 21/n 1'
_atom_sites_solution_hydrogens geom
_atom_sites_solution_primary dual
_audit_creation_date 2020-09-07
_audit_creation_method
;
Olex2 1.3-ac4
(compiled 2019.04.23 svn.r3594 for Rigaku Oxford Diffraction, GUI svn.r5739)
;
_audit_update_record
;
2020-09-07 deposited with the CCDC.	2020-10-28 downloaded from the CCDC.
;
_cell_angle_alpha 90
_cell_angle_beta 140.02(2)
_cell_angle_gamma 90
_cell_formula_units_Z 4
_cell_length_a 14.4032(16)
_cell_length_b 9.8582(2)
_cell_length_c 19.916(2)
_cell_measurement_reflns_used 7839
_cell_measurement_temperature 93.15
_cell_measurement_theta_max 29.4150
_cell_measurement_theta_min 2.0810
_cell_volume 1817.0(8)
_computing_cell_refinement 'CrysAlisPro 1.171.40.47a (Rigaku OD, 2019)'
_computing_data_collection 'CrysAlisPro 1.171.40.47a (Rigaku OD, 2019)'
_computing_data_reduction 'CrysAlisPro 1.171.40.47a (Rigaku OD, 2019)'
_computing_molecular_graphics 'Olex2 (Dolomanov et al., 2009)'
_computing_publication_material 'Olex2 (Dolomanov et al., 2009)'
_computing_structure_refinement 'ShelXL (Sheldrick, 2015)'
_computing_structure_solution 'ShelXT (Sheldrick, 2015)'
_diffrn_ambient_temperature 93.15
_diffrn_detector 'CCD plate'
_diffrn_detector_area_resol_mean 10.0000
_diffrn_detector_type HyPix
_diffrn_measured_fraction_theta_full 0.999
_diffrn_measured_fraction_theta_max 0.999
_diffrn_measurement_details
;
List of Runs (angles in degrees, time in seconds):

  # Type    Start    End  Width  t~exp~   \w     \q     \k     \f   Frames
#--------------------------------------------------------------------------
  1  \w    -19.00  18.00   0.50    0.75    --   12.56 -84.00  67.00   74
  2  \w    -51.00  33.00   0.50    0.75    --  -13.19  84.00-172.00  168
  3  \w    -41.00  11.00   0.50    0.75    --  -13.19 -84.00  67.00  104
  4  \w     43.00  95.00   0.50    0.75    --   12.56 178.00  30.00  104
  5  \w     32.00  58.00   0.50    0.75    --   12.56 -99.00 -30.00   52
  6  \w    -21.00   7.00   0.50    0.75    --   12.56 -99.00 -30.00   56
  7  \w     29.00  62.00   0.50    0.75    --  -13.19  57.00-150.00   66
  8  \w    -18.00   7.00   0.50    0.75    --  -13.19 -99.00   0.00   50
;
_diffrn_measurement_device 'four-circle diffractometer'
_diffrn_measurement_device_type 'XtaLAB Synergy, Single source at offset/far, HyPix'
_diffrn_measurement_method '\w scans'
_diffrn_orient_matrix_type 'CrysAlisPro convention (1999,Acta A55,543-557)'
_diffrn_orient_matrix_UB_11 -0.0383338000
_diffrn_orient_matrix_UB_12 0.0389060000
_diffrn_orient_matrix_UB_13 0.0028519000
_diffrn_orient_matrix_UB_21 0.0144884000
_diffrn_orient_matrix_UB_22 -0.0499615000
_diffrn_orient_matrix_UB_23 0.0327659000
_diffrn_orient_matrix_UB_31 0.0647598000
_diffrn_orient_matrix_UB_32 0.0341646000
_diffrn_orient_matrix_UB_33 0.0446114000
_diffrn_radiation_monochromator mirror
_diffrn_radiation_probe x-ray
_diffrn_radiation_type 'Mo K\a'
_diffrn_radiation_wavelength 0.71073
_diffrn_reflns_av_R_equivalents 0.0267
_diffrn_reflns_av_unetI/netI 0.0249
_diffrn_reflns_Laue_measured_fraction_full 0.999
_diffrn_reflns_Laue_measured_fraction_max 0.999
_diffrn_reflns_limit_h_max 17
_diffrn_reflns_limit_h_min -13
_diffrn_reflns_limit_k_max 12
_diffrn_reflns_limit_k_min -9
_diffrn_reflns_limit_l_max 24
_diffrn_reflns_limit_l_min -24
_diffrn_reflns_number 13775
_diffrn_reflns_point_group_measured_fraction_full 0.999
_diffrn_reflns_point_group_measured_fraction_max 0.999
_diffrn_reflns_theta_full 25.242
_diffrn_reflns_theta_max 26.372
_diffrn_reflns_theta_min 2.505
_diffrn_source 'micro-focus sealed X-ray tube'
_diffrn_source_type 'PhotonJet (Mo) X-ray Source'
_exptl_absorpt_coefficient_mu 0.103
_exptl_absorpt_correction_T_max 1.000
_exptl_absorpt_correction_T_min 0.141
_exptl_absorpt_correction_type gaussian
_exptl_absorpt_process_details
;
CrysAlisPro 1.171.40.47a (Rigaku Oxford Diffraction, 2019)
Numerical absorption correction based on gaussian integration over
			a multifaceted crystal model
Empirical absorption correction using spherical harmonics,
 implemented in SCALE3 ABSPACK scaling algorithm.
;
_exptl_crystal_colour 'clear yellow'
_exptl_crystal_colour_lustre clear
_exptl_crystal_colour_primary yellow
_exptl_crystal_density_diffrn 1.438
_exptl_crystal_description block
_exptl_crystal_F_000 824
_exptl_crystal_size_max 0.796
_exptl_crystal_size_mid 0.532
_exptl_crystal_size_min 0.413
_refine_diff_density_max 0.296
_refine_diff_density_min -0.232
_refine_diff_density_rms 0.042
_refine_ls_extinction_coef 0.0089(9)
_refine_ls_extinction_expression Fc^*^=kFc[1+0.001xFc^2^\l^3^/sin(2\q)]^-1/4^
_refine_ls_extinction_method 'SHELXL-2018/3 (Sheldrick 2018)'
_refine_ls_goodness_of_fit_ref 1.057
_refine_ls_hydrogen_treatment constr
_refine_ls_matrix_type full
_refine_ls_number_parameters 263
_refine_ls_number_reflns 3711
_refine_ls_number_restraints 0
_refine_ls_restrained_S_all 1.057
_refine_ls_R_factor_all 0.0399
_refine_ls_R_factor_gt 0.0351
_refine_ls_shift/su_max 0.000
_refine_ls_shift/su_mean 0.000
_refine_ls_structure_factor_coef Fsqd
_refine_ls_weighting_details 'w=1/[\s^2^(Fo^2^)+(0.0376P)^2^+0.7655P] where P=(Fo^2^+2Fc^2^)/3'
_refine_ls_weighting_scheme calc
_refine_ls_wR_factor_gt 0.0860
_refine_ls_wR_factor_ref 0.0892
_reflns_Friedel_coverage 0.000
_reflns_number_gt 3308
_reflns_number_total 3711
_reflns_threshold_expression 'I > 2\s(I)'
_cod_data_source_file d0ob01950j2.cif
_cod_data_source_block 331bicyclo-bn_1
_cod_original_cell_volume 1817.0(6)
_cod_database_code 7157748
_shelx_shelxl_version_number 2018/3
_chemical_oxdiff_formula 'C84 H72 N16 O16 '
_shelx_space_group_comment
;
The symmetry employed for this shelxl refinement is uniquely defined
by the following loop, which should always be used as a source of
symmetry information in preference to the above space-group names.
They are only intended as comments.
;
_diffrn_oxdiff_digest_frames
;
018612716535303438e226bcc075b0c9540067411be
;
_reflns_odcompleteness_completeness 99.85
_reflns_odcompleteness_iscentric 1
_reflns_odcompleteness_theta 26.32
_olex2_refinement_description
;
1. Fixed Uiso
 At 1.2 times of:
  All C(H) groups, All C(H,H) groups, All N(H) groups
2.a Ternary CH refined with riding coordinates:
 C00B(H00C), C00C(H00D)
2.b Secondary CH2 refined with riding coordinates:
 C00A(H00A,H00B), C00I(H00G,H00I)
2.c Aromatic/amide H refined with riding coordinates:
 N008(H008), C00E(H00E), C00F(H00F), C00H(H00H), C00J(H00J), C00L(H00L),
 C00M(H00M), C00O(H00O), C00P(H00P), C00Q(H00Q), C00R(H00R), C00S(H00S),
 C00T(H00T)
;
_olex2_date_sample_data_collection 2019-11-07
_olex2_submission_original_sample_id KUTYY-29bicycloBn
_olex2_submission_special_instructions 'No special instructions were received'
_oxdiff_exptl_absorpt_empirical_details
;
Empirical correction (ABSPACK) includes:
- Absorption correction using spherical harmonics
- Frame scaling
;
_oxdiff_exptl_absorpt_empirical_full_max 1.092
_oxdiff_exptl_absorpt_empirical_full_min 0.927

loop_
_space_group_symop_operation_xyz
'x, y, z'
'-x+1/2, y+1/2, -z+1/2'
'-x, -y, -z'
'x-1/2, -y-1/2, z-1/2'

loop_
_atom_site_label
_atom_site_type_symbol
_atom_site_fract_x
_atom_site_fract_y
_atom_site_fract_z
_atom_site_U_iso_or_equiv
_atom_site_adp_type
_atom_site_occupancy
_atom_site_site_symmetry_order
_atom_site_calc_flag
_atom_site_refinement_flags_posn
_atom_site_refinement_flags_adp
_atom_site_refinement_flags_occupancy
_atom_site_disorder_assembly
_atom_site_disorder_group
O001 O 0.42248(10) 0.57844(9) 0.87150(7) 0.0209(2) Uani 1 1 d . . . . .
O002 O 0.31749(10) 0.38641(9) 0.83683(7) 0.0211(2) Uani 1 1 d . . . . .
O003 O 0.00340(11) 0.66585(10) 0.35924(8) 0.0299(3) Uani 1 1 d . . . . .
O004 O 0.04344(10) 0.45237(9) 0.36052(7) 0.0222(2) Uani 1 1 d . . . . .
N005 N 0.36058(11) 0.47203(10) 0.81924(8) 0.0151(2) Uani 1 1 d . . . . .
N006 N 0.42757(11) 0.48138(10) 0.67685(8) 0.0126(2) Uani 1 1 d . . . . .
N007 N 0.23523(11) 0.32861(10) 0.59294(8) 0.0147(2) Uani 1 1 d . . . . .
N008 N 0.32052(11) 0.67501(10) 0.67229(8) 0.0157(2) Uani 1 1 d . . . . .
H008 H 0.339299 0.749130 0.705720 0.019 Uiso 1 1 calc R . . . .
N009 N 0.07146(12) 0.55906(11) 0.40689(8) 0.0179(2) Uani 1 1 d . . . . .
C00A C 0.50434(13) 0.56452(12) 0.66966(10) 0.0150(3) Uani 1 1 d . . . . .
H00A H 0.579563 0.618178 0.734668 0.018 Uiso 1 1 calc R . . . .
H00B H 0.435119 0.629110 0.610952 0.018 Uiso 1 1 calc R . . . .
C00B C 0.28467(13) 0.43666(12) 0.57426(9) 0.0132(2) Uani 1 1 d . . . . .
H00C H 0.294180 0.398267 0.533266 0.016 Uiso 1 1 calc R . . . .
C00C C 0.40959(13) 0.55194(12) 0.73070(9) 0.0137(3) Uani 1 1 d . . . . .
H00D H 0.506626 0.578307 0.802294 0.016 Uiso 1 1 calc R . . . .
C00D C 0.34068(13) 0.45199(12) 0.73949(9) 0.0143(3) Uani 1 1 d . . . . .
C00E C 0.21564(14) 0.13415(13) 0.43862(10) 0.0186(3) Uani 1 1 d . . . . .
H00E H 0.144254 0.193078 0.381060 0.022 Uiso 1 1 calc R . . . .
C00F C 0.26328(13) 0.34329(12) 0.67339(9) 0.0149(3) Uani 1 1 d . . . . .
H00F H 0.229101 0.277276 0.685348 0.018 Uiso 1 1 calc R . . . .
C00G C 0.57499(13) 0.48310(13) 0.65337(9) 0.0149(3) Uani 1 1 d . . . . .
C00H C 0.58342(13) 0.34246(13) 0.65825(10) 0.0171(3) Uani 1 1 d . . . . .
H00H H 0.543292 0.292436 0.672267 0.021 Uiso 1 1 calc R . . . .
C00I C 0.14913(14) 0.21533(12) 0.51806(10) 0.0173(3) Uani 1 1 d . . . . .
H00G H 0.064382 0.251983 0.446786 0.021 Uiso 1 1 calc R . . . .
H00I H 0.113183 0.158770 0.535669 0.021 Uiso 1 1 calc R . . . .
C00J C 0.63672(14) 0.55512(14) 0.63433(10) 0.0184(3) Uani 1 1 d . . . . .
H00J H 0.631006 0.651327 0.630442 0.022 Uiso 1 1 calc R . . . .
C00K C 0.18441(13) 0.55711(12) 0.51658(9) 0.0151(3) Uani 1 1 d . . . . .
C00L C 0.21232(14) 0.67197(12) 0.56915(10) 0.0163(3) Uani 1 1 d . . . . .
H00L H 0.153088 0.749883 0.530807 0.020 Uiso 1 1 calc R . . . .
C00M C 0.65050(14) 0.27456(14) 0.64266(10) 0.0204(3) Uani 1 1 d . . . . .
H00M H 0.654060 0.178250 0.644602 0.024 Uiso 1 1 calc R . . . .
C00N C 0.23727(14) 0.12847(12) 0.51981(10) 0.0169(3) Uani 1 1 d . . . . .
C00O C 0.29809(15) 0.05393(14) 0.44149(11) 0.0229(3) Uani 1 1 d . . . . .
H00O H 0.282967 0.058209 0.385979 0.028 Uiso 1 1 calc R . . . .
C00P C 0.71228(14) 0.34665(14) 0.62430(10) 0.0224(3) Uani 1 1 d . . . . .
H00P H 0.758370 0.300015 0.614008 0.027 Uiso 1 1 calc R . . . .
C00Q C 0.34263(15) 0.04191(13) 0.60396(10) 0.0223(3) Uani 1 1 d . . . . .
H00Q H 0.358298 0.037595 0.659735 0.027 Uiso 1 1 calc R . . . .
C00R C 0.70618(15) 0.48739(14) 0.62108(10) 0.0222(3) Uani 1 1 d . . . . .
H00R H 0.749701 0.537353 0.609780 0.027 Uiso 1 1 calc R . . . .
C00S C 0.40230(16) -0.03225(14) 0.52530(11) 0.0256(3) Uani 1 1 d . . . . .
H00S H 0.458364 -0.087367 0.527176 0.031 Uiso 1 1 calc R . . . .
C00T C 0.42456(16) -0.03779(14) 0.60666(11) 0.0264(3) Uani 1 1 d . . . . .
H00T H 0.496269 -0.096517 0.664288 0.032 Uiso 1 1 calc R . . . .

loop_
_atom_site_aniso_label
_atom_site_aniso_U_11
_atom_site_aniso_U_22
_atom_site_aniso_U_33
_atom_site_aniso_U_23
_atom_site_aniso_U_13
_atom_site_aniso_U_12
O001 0.0281(5) 0.0184(5) 0.0207(5) -0.0062(4) 0.0199(5) -0.0047(4)
O002 0.0229(5) 0.0265(5) 0.0195(5) -0.0012(4) 0.0177(5) -0.0057(4)
O003 0.0279(6) 0.0277(6) 0.0175(5) 0.0073(4) 0.0129(5) 0.0124(4)
O004 0.0219(5) 0.0244(5) 0.0154(5) -0.0040(4) 0.0130(4) -0.0011(4)
N005 0.0145(5) 0.0168(5) 0.0142(5) 0.0007(4) 0.0110(5) 0.0008(4)
N006 0.0128(5) 0.0140(5) 0.0128(5) -0.0016(4) 0.0102(5) -0.0012(4)
N007 0.0159(5) 0.0147(5) 0.0153(5) -0.0025(4) 0.0124(5) -0.0031(4)
N008 0.0197(6) 0.0134(5) 0.0157(5) -0.0007(4) 0.0140(5) 0.0014(4)
N009 0.0165(6) 0.0217(6) 0.0153(5) 0.0016(4) 0.0122(5) 0.0026(4)
C00A 0.0158(6) 0.0137(6) 0.0172(6) -0.0009(5) 0.0131(6) -0.0019(4)
C00B 0.0143(6) 0.0142(6) 0.0127(6) -0.0012(4) 0.0108(5) -0.0011(4)
C00C 0.0146(6) 0.0135(6) 0.0131(6) -0.0005(4) 0.0106(5) 0.0001(4)
C00D 0.0153(6) 0.0155(6) 0.0144(6) 0.0006(5) 0.0121(6) 0.0008(4)
C00E 0.0183(6) 0.0193(6) 0.0148(6) -0.0028(5) 0.0118(6) -0.0035(5)
C00F 0.0152(6) 0.0163(6) 0.0161(6) 0.0014(5) 0.0128(6) 0.0008(4)
C00G 0.0116(6) 0.0195(6) 0.0101(6) -0.0011(5) 0.0074(5) -0.0009(5)
C00H 0.0149(6) 0.0202(6) 0.0151(6) 0.0003(5) 0.0112(6) -0.0002(5)
C00I 0.0183(6) 0.0179(6) 0.0163(6) -0.0056(5) 0.0134(6) -0.0068(5)
C00J 0.0172(6) 0.0212(7) 0.0159(6) -0.0004(5) 0.0124(6) -0.0018(5)
C00K 0.0138(6) 0.0185(6) 0.0119(6) 0.0012(5) 0.0095(5) 0.0014(5)
C00L 0.0170(6) 0.0174(6) 0.0177(6) 0.0029(5) 0.0142(6) 0.0031(5)
C00M 0.0184(7) 0.0213(7) 0.0178(6) -0.0001(5) 0.0129(6) 0.0033(5)
C00N 0.0183(6) 0.0144(6) 0.0169(6) -0.0057(5) 0.0132(6) -0.0066(5)
C00O 0.0245(7) 0.0268(7) 0.0203(7) -0.0070(5) 0.0179(6) -0.0055(5)
C00P 0.0184(7) 0.0323(8) 0.0180(7) -0.0004(5) 0.0144(6) 0.0043(5)
C00Q 0.0282(8) 0.0188(7) 0.0177(7) -0.0023(5) 0.0170(7) -0.0035(5)
C00R 0.0190(7) 0.0327(8) 0.0184(7) 0.0002(5) 0.0153(6) -0.0016(5)
C00S 0.0249(7) 0.0221(7) 0.0279(8) -0.0073(6) 0.0198(7) -0.0019(5)
C00T 0.0261(8) 0.0189(7) 0.0211(7) 0.0002(5) 0.0146(7) 0.0018(5)

loop_
_atom_type_symbol
_atom_type_description
_atom_type_scat_dispersion_real
_atom_type_scat_dispersion_imag
_atom_type_scat_source
C C 0.0033 0.0016 'International Tables Vol C Tables 4.2.6.8 and 6.1.1.4'
H H 0.0000 0.0000 'International Tables Vol C Tables 4.2.6.8 and 6.1.1.4'
N N 0.0061 0.0033 'International Tables Vol C Tables 4.2.6.8 and 6.1.1.4'
O O 0.0106 0.0060 'International Tables Vol C Tables 4.2.6.8 and 6.1.1.4'

loop_
_exptl_crystal_face_index_h
_exptl_crystal_face_index_k
_exptl_crystal_face_index_l
_exptl_crystal_face_perp_dist
-1 0 3 0.3866
1 0 -3 0.4028
2 1 -1 0.2631
-2 -1 1 0.2218
-1 2 1 0.2369
1 -2 -1 0.2506
2 -1 0 0.2563
2 -2 -1 0.2247
-2 1 0 0.3022
1 1 1 0.3162
0 1 1 0.2797
1 -1 -1 0.2389
2 -1 -1 0.2639
-2 1 2 0.3522
2 -1 -2 0.2976
1 -2 -3 0.2932
2 -2 -3 0.2864
1 -1 -2 0.3098
-1 1 2 0.3610
-2 -1 3 0.2935
2 1 -4 0.3521
2 1 -3 0.3283
0 0 1 0.3490
-1 -1 0 0.2405
1 1 0 0.2483
-1 -1 2 0.2002
1 1 -2 0.2701
-2 -2 1 0.2135
1 1 -1 0.2440
0 0 -1 0.4096
-1 -2 2 0.1949
1 2 -3 0.2541
0 -1 1 0.1688
0 1 -1 0.2446
-1 14 1 0.2477

loop_
_geom_angle_atom_site_label_1
_geom_angle_atom_site_label_2
_geom_angle_atom_site_label_3
_geom_angle
_geom_angle_site_symmetry_1
_geom_angle_site_symmetry_3
_geom_angle_publ_flag
O001 N005 C00D 117.45(10) . . ?
O002 N005 O001 121.77(10) . . ?
O002 N005 C00D 120.79(10) . . ?
C00A N006 C00B 112.88(9) . . ?
C00C N006 C00A 112.13(9) . . ?
C00C N006 C00B 108.47(9) . . ?
C00F N007 C00B 117.76(10) . . ?
C00F N007 C00I 123.09(10) . . ?
C00I N007 C00B 119.01(9) . . ?
C00L N008 C00C 118.94(10) . . ?
O003 N009 O004 122.10(11) . . ?
O003 N009 C00K 119.68(11) . . ?
O004 N009 C00K 118.22(10) . . ?
N006 C00A C00G 113.89(10) . . ?
N006 C00B N007 107.32(9) . . ?
N006 C00B C00K 109.05(10) . . ?
N007 C00B C00K 113.22(10) . . ?
N006 C00C N008 110.42(9) . . ?
N006 C00C C00D 106.18(9) . . ?
N008 C00C C00D 112.21(10) . . ?
N005 C00D C00C 117.55(10) . . ?
C00F C00D N005 120.74(11) . . ?
C00F C00D C00C 121.69(11) . . ?
C00O C00E C00N 120.31(12) . . ?
N007 C00F C00D 121.13(11) . . ?
C00H C00G C00A 123.47(11) . . ?
C00H C00G C00J 119.09(11) . . ?
C00J C00G C00A 117.42(11) . . ?
C00G C00H C00M 120.19(12) . . ?
N007 C00I C00N 111.44(10) . . ?
C00R C00J C00G 120.58(12) . . ?
N009 C00K C00B 119.18(11) . . ?
C00L C00K N009 119.13(11) . . ?
C00L C00K C00B 121.16(11) . . ?
N008 C00L C00K 120.70(11) . . ?
C00P C00M C00H 120.45(12) . . ?
C00E C00N C00I 120.93(12) . . ?
C00Q C00N C00E 119.29(12) . . ?
C00Q C00N C00I 119.78(11) . . ?
C00S C00O C00E 120.04(12) . . ?
C00R C00P C00M 119.52(12) . . ?
C00T C00Q C00N 120.31(12) . . ?
C00J C00R C00P 120.14(12) . . ?
C00O C00S C00T 119.81(13) . . ?
C00Q C00T C00S 120.25(13) . . ?

loop_
_geom_bond_atom_site_label_1
_geom_bond_atom_site_label_2
_geom_bond_distance
_geom_bond_site_symmetry_2
_geom_bond_publ_flag
O001 N005 1.2476(14) . ?
O002 N005 1.2463(13) . ?
O003 N009 1.2426(14) . ?
O004 N009 1.2453(14) . ?
N005 C00D 1.3951(15) . ?
N006 C00A 1.4688(15) . ?
N006 C00B 1.4698(17) . ?
N006 C00C 1.4583(15) . ?
N007 C00B 1.4786(15) . ?
N007 C00F 1.3262(16) . ?
N007 C00I 1.4747(16) . ?
N008 C00C 1.4777(15) . ?
N008 C00L 1.3202(17) . ?
N009 C00K 1.4046(17) . ?
C00A C00G 1.5136(16) . ?
C00B C00K 1.5076(17) . ?
C00C C00D 1.5011(16) . ?
C00D C00F 1.3693(18) . ?
C00E C00N 1.3938(17) . ?
C00E C00O 1.3910(18) . ?
C00G C00H 1.3887(18) . ?
C00G C00J 1.3983(17) . ?
C00H C00M 1.3919(18) . ?
C00I C00N 1.5095(17) . ?
C00J C00R 1.3859(18) . ?
C00K C00L 1.3765(17) . ?
C00M C00P 1.3891(19) . ?
C00N C00Q 1.3936(19) . ?
C00O C00S 1.386(2) . ?
C00P C00R 1.389(2) . ?
C00Q C00T 1.384(2) . ?
C00S C00T 1.391(2) . ?

loop_
_exptl_oxdiff_crystal_face_indexfrac_h
_exptl_oxdiff_crystal_face_indexfrac_k
_exptl_oxdiff_crystal_face_indexfrac_l
_exptl_oxdiff_crystal_face_x
_exptl_oxdiff_crystal_face_y
_exptl_oxdiff_crystal_face_z
-1.0000 0.0000 3.0000 0.0469 0.0838 0.0691
1.0000 -0.0000 -3.0000 -0.0469 -0.0838 -0.0691
2.0000 1.0000 -1.0000 -0.0406 -0.0538 0.1191
-2.0000 -1.0000 1.0000 0.0406 0.0538 -0.1191
-1.0000 2.0000 1.0000 0.1190 -0.0816 0.0482
1.0000 -2.0000 -1.0000 -0.1190 0.0816 -0.0482
2.0000 -1.0000 0.0000 -0.1156 0.0789 0.0954
2.0000 -2.0000 -1.0000 -0.1573 0.0961 0.0166
-2.0000 1.0000 -0.0000 0.1156 -0.0789 -0.0954
1.0000 1.0000 1.0000 0.0034 -0.0027 0.1435
0.0000 1.0000 1.0000 0.0418 -0.0172 0.0788
1.0000 -1.0000 -1.0000 -0.0801 0.0317 -0.0140
2.0000 -1.0000 -1.0000 -0.1184 0.0462 0.0507
-2.0000 1.0000 2.0000 0.1213 -0.0134 -0.0061
2.0000 -1.0000 -2.0000 -0.1213 0.0134 0.0061
1.0000 -2.0000 -3.0000 -0.1247 0.0161 -0.1374
2.0000 -2.0000 -3.0000 -0.1630 0.0306 -0.0726
1.0000 -1.0000 -2.0000 -0.0829 -0.0011 -0.0586
-1.0000 1.0000 2.0000 0.0829 0.0011 0.0586
-2.0000 -1.0000 3.0000 0.0463 0.1193 -0.0299
2.0000 1.0000 -4.0000 -0.0492 -0.1520 -0.0148
2.0000 1.0000 -3.0000 -0.0463 -0.1193 0.0299
-0.0000 0.0000 1.0000 0.0029 0.0328 0.0446
-1.0000 -1.0000 0.0000 -0.0006 0.0355 -0.0989
1.0000 1.0000 -0.0000 0.0006 -0.0355 0.0989
-1.0000 -1.0000 2.0000 0.0051 0.1010 -0.0097
1.0000 1.0000 -2.0000 -0.0051 -0.1010 0.0097
-2.0000 -2.0000 1.0000 0.0017 0.1037 -0.1532
1.0000 1.0000 -1.0000 -0.0023 -0.0682 0.0543
0.0000 -0.0000 -1.0000 -0.0029 -0.0328 -0.0446
-1.0000 -2.0000 2.0000 -0.0338 0.1510 -0.0439
1.0000 2.0000 -3.0000 0.0309 -0.1837 -0.0007
-0.0000 -1.0000 1.0000 -0.0361 0.0827 0.0104
0.0000 1.0000 -1.0000 0.0361 -0.0827 -0.0104
-0.6976 13.8872 1.1047 0.5702 -0.6677 0.4786
